data_1571640
loop_
_publ_author_name
'Gisbert, Yohan'
'Sim&#xf3;n Marqu&#xe9;s, Pablo'
'Baccini, Caterina'
'Abid, Seifallah'
'Saffon-Merceron, Nathalie'
'Rapenne, Gw&#xe9;na&#xeb;l'
'Kammerer, Claire'

_publ_section_title
;
 Copper-catalysed perarylation of cyclopentadiene: synthesis of
 hexaarylcyclopentadienes.
;
_journal_issue 24
_journal_name_full 'Chemical science'
_journal_page_first 9127
_journal_page_last 9137
_journal_paper_doi 10.1039/d4sc02458c
_journal_volume 15
_journal_year 2024
_chemical_formula_moiety 'C47 H42'
_chemical_formula_sum 'C47 H42'
_chemical_formula_weight 606.80
_space_group_crystal_system triclinic
_space_group_IT_number 2
_space_group_name_Hall '-P 1'
_space_group_name_H-M_alt 'P -1'
_atom_sites_solution_hydrogens geom
_atom_sites_solution_primary dual
_atom_sites_solution_secondary difmap
_audit_creation_method SHELXL-2018/3
_audit_update_record
;
2024-05-13 deposited with the CCDC.	2024-05-15 downloaded from the CCDC.
;
_cell_angle_alpha 88.4787(18)
_cell_angle_beta 85.8921(18)
_cell_angle_gamma 62.0337(16)
_cell_formula_units_Z 2
_cell_length_a 11.2444(6)
_cell_length_b 11.5920(6)
_cell_length_c 15.4587(8)
_cell_measurement_reflns_used 9963
_cell_measurement_temperature 193(2)
_cell_measurement_theta_max 27.52
_cell_measurement_theta_min 2.64
_cell_volume 1775.04(16)
_computing_cell_refinement 'Bruker SAINT'
_computing_data_collection 'Bruker APEX3'
_computing_data_reduction 'Bruker SAINT'
_computing_molecular_graphics 'Bruker SHELXTL'
_computing_publication_material 'Bruker SHELXTL'
_computing_structure_refinement 'SHELXL-2018/3 (Sheldrick, 2018)'
_computing_structure_solution 'SHELXT (Sheldrick 2015)'
_diffrn_ambient_temperature 193(2)
_diffrn_detector_area_resol_mean 7.3910
_diffrn_measured_fraction_theta_full 0.995
_diffrn_measured_fraction_theta_max 0.995
_diffrn_measurement_device_type 'Bruker D8-Venture Photon III-C14 detector'
_diffrn_measurement_method 'phi and omega scans'
_diffrn_radiation_type MoK\a
_diffrn_radiation_wavelength 0.71073
_diffrn_reflns_av_R_equivalents 0.0479
_diffrn_reflns_av_unetI/netI 0.0308
_diffrn_reflns_Laue_measured_fraction_full 0.995
_diffrn_reflns_Laue_measured_fraction_max 0.995
_diffrn_reflns_limit_h_max 14
_diffrn_reflns_limit_h_min -14
_diffrn_reflns_limit_k_max 15
_diffrn_reflns_limit_k_min -14
_diffrn_reflns_limit_l_max 20
_diffrn_reflns_limit_l_min -20
_diffrn_reflns_number 58918
_diffrn_reflns_point_group_measured_fraction_full 0.995
_diffrn_reflns_point_group_measured_fraction_max 0.995
_diffrn_reflns_theta_full 25.242
_diffrn_reflns_theta_max 28.305
_diffrn_reflns_theta_min 3.237
_diffrn_source 'fine-focus sealed tube'
_exptl_absorpt_coefficient_mu 0.064
_exptl_absorpt_correction_T_max 0.7457
_exptl_absorpt_correction_T_min 0.7179
_exptl_absorpt_correction_type multi-scan
_exptl_absorpt_process_details 'SADABS (Bruker-AXS)'
_exptl_crystal_colour colourless
_exptl_crystal_density_diffrn 1.135
_exptl_crystal_description block
_exptl_crystal_F_000 648
_exptl_crystal_size_max 0.300
_exptl_crystal_size_mid 0.200
_exptl_crystal_size_min 0.200
_refine_diff_density_max 0.416
_refine_diff_density_min -0.210
_refine_diff_density_rms 0.041
_refine_ls_extinction_method none
_refine_ls_goodness_of_fit_ref 1.038
_refine_ls_hydrogen_treatment constr
_refine_ls_matrix_type full
_refine_ls_number_parameters 439
_refine_ls_number_reflns 8807
_refine_ls_number_restraints 0
_refine_ls_restrained_S_all 1.038
_refine_ls_R_factor_all 0.0836
_refine_ls_R_factor_gt 0.0571
_refine_ls_shift/su_max 0.000
_refine_ls_shift/su_mean 0.000
_refine_ls_structure_factor_coef Fsqd
_refine_ls_weighting_details 'w=1/[\s^2^(Fo^2^)+(0.0755P)^2^+0.5392P] where P=(Fo^2^+2Fc^2^)/3'
_refine_ls_weighting_scheme calc
_refine_ls_wR_factor_gt 0.1437
_refine_ls_wR_factor_ref 0.1624
_reflns_Friedel_coverage 0.000
_reflns_number_gt 6303
_reflns_number_total 8807
_reflns_threshold_expression 'I > 2\s(I)'
_cod_data_source_file d4sc02458c2.cif
_cod_data_source_block 1d
_cod_depositor_comments 'Adding full bibliography for 1571637--1571645.cif.'
_cod_database_code 1571640
_shelx_shelxl_version_number 2018/3
_shelx_space_group_comment
; 
The symmetry employed for this shelxl refinement is uniquely defined 
by the following loop, which should always be used as a source of 
symmetry information in preference to the above space-group names. 
They are only intended as comments. 
;
_shelx_estimated_absorpt_t_min 0.981
_shelx_estimated_absorpt_t_max 0.987
_exptl_absorpt_special_details
;
SADABS-2016/2 Krause, L., Herbst-Irmer, R., Sheldrick G.M. & Stalke D.,
 J. Appl. Cryst. 48 (2015) 3-10.
;

loop_
_space_group_symop_operation_xyz
'x, y, z'
'-x, -y, -z'

loop_
_atom_site_label
_atom_site_type_symbol
_atom_site_fract_x
_atom_site_fract_y
_atom_site_fract_z
_atom_site_U_iso_or_equiv
_atom_site_adp_type
_atom_site_occupancy
_atom_site_site_symmetry_order
_atom_site_calc_flag
_atom_site_refinement_flags_posn
_atom_site_refinement_flags_adp
_atom_site_refinement_flags_occupancy
_atom_site_disorder_assembly
_atom_site_disorder_group
C1 C 0.49240(15) 0.28509(15) 0.72642(9) 0.0335(3) Uani 1 1 d . . . . .
C2 C 0.43131(16) 0.43244(15) 0.70860(10) 0.0361(3) Uani 1 1 d . . . . .
C3 C 0.49228(15) 0.48458(14) 0.75464(9) 0.0331(3) Uani 1 1 d . . . . .
C4 C 0.59831(14) 0.37964(14) 0.80388(9) 0.0308(3) Uani 1 1 d . . . . .
C5 C 0.59951(15) 0.26421(14) 0.79020(9) 0.0313(3) Uani 1 1 d . . . . .
C6 C 0.57236(16) 0.20033(16) 0.64628(10) 0.0381(3) Uani 1 1 d . . . . .
C7 C 0.6481(2) 0.2424(2) 0.59132(12) 0.0545(5) Uani 1 1 d . . . . .
H7 H 0.640616 0.326522 0.599547 0.065 Uiso 1 1 calc R U . . .
C8 C 0.7342(2) 0.1621(3) 0.52476(13) 0.0674(6) Uani 1 1 d . . . . .
H8 H 0.785560 0.191273 0.487651 0.081 Uiso 1 1 calc R U . . .
C9 C 0.7451(2) 0.0403(2) 0.51247(13) 0.0614(5) Uani 1 1 d . . . . .
H9 H 0.804979 -0.014434 0.467124 0.074 Uiso 1 1 calc R U . . .
C10 C 0.67037(18) -0.00366(19) 0.56512(12) 0.0499(4) Uani 1 1 d . . . . .
C11 C 0.58455(16) 0.07772(17) 0.63250(11) 0.0411(4) Uani 1 1 d . . . . .
H11 H 0.533569 0.048066 0.669575 0.049 Uiso 1 1 calc R U . . .
C12 C 0.6801(2) -0.1348(2) 0.55118(16) 0.0675(6) Uani 1 1 d . . . . .
H12A H 0.692094 -0.180640 0.606624 0.101 Uiso 1 1 calc R U . . .
H12B H 0.757341 -0.185648 0.510434 0.101 Uiso 1 1 calc R U . . .
H12C H 0.597090 -0.124156 0.527339 0.101 Uiso 1 1 calc R U . . .
C13 C 0.37560(15) 0.26301(14) 0.76635(10) 0.0332(3) Uani 1 1 d . . . . .
C14 C 0.34564(17) 0.27284(16) 0.85574(11) 0.0409(4) Uani 1 1 d . . . . .
H14 H 0.399981 0.290151 0.892245 0.049 Uiso 1 1 calc R U . . .
C15 C 0.23727(18) 0.25762(16) 0.89214(11) 0.0447(4) Uani 1 1 d . . . . .
H15 H 0.219397 0.262475 0.953304 0.054 Uiso 1 1 calc R U . . .
C16 C 0.15584(17) 0.23558(15) 0.84005(12) 0.0438(4) Uani 1 1 d . . . . .
H16 H 0.082765 0.224061 0.865591 0.053 Uiso 1 1 calc R U . . .
C17 C 0.17914(16) 0.22999(15) 0.75089(12) 0.0405(4) Uani 1 1 d . . . . .
C18 C 0.28989(15) 0.24370(14) 0.71438(11) 0.0359(3) Uani 1 1 d . . . . .
H18 H 0.306739 0.239737 0.653143 0.043 Uiso 1 1 calc R U . . .
C19 C 0.08942(19) 0.2077(2) 0.69366(14) 0.0566(5) Uani 1 1 d . . . . .
H19A H 0.117143 0.114022 0.690823 0.085 Uiso 1 1 calc R U . . .
H19B H 0.096845 0.239661 0.635252 0.085 Uiso 1 1 calc R U . . .
H19C H -0.004310 0.254694 0.717547 0.085 Uiso 1 1 calc R U . . .
C20 C 0.31128(17) 0.50459(17) 0.65737(11) 0.0437(4) Uani 1 1 d . . . . .
C21 C 0.19757(19) 0.6116(2) 0.69402(15) 0.0579(5) Uani 1 1 d . . . . .
H21 H 0.197510 0.637703 0.751766 0.070 Uiso 1 1 calc R U . A 1
C22 C 0.0847(2) 0.6805(3) 0.64750(18) 0.0744(7) Uani 0.755(6) 1 d . . P B 1
H22 H 0.008319 0.753968 0.673098 0.089 Uiso 0.755(6) 1 calc R U P B 1
C24 C 0.1932(2) 0.5377(2) 0.52583(14) 0.0638(6) Uani 0.755(6) 1 d . . P B 1
C26 C 0.1894(4) 0.5043(3) 0.4353(2) 0.0734(11) Uani 0.755(6) 1 d . . P B 1
H26A H 0.108323 0.494699 0.429154 0.110 Uiso 0.755(6) 1 calc R U P B 1
H26B H 0.269762 0.421989 0.419286 0.110 Uiso 0.755(6) 1 calc R U P B 1
H26C H 0.187489 0.573977 0.397203 0.110 Uiso 0.755(6) 1 calc R U P B 1
C22' C 0.0847(2) 0.6805(3) 0.64750(18) 0.0744(7) Uani 0.245(6) 1 d . . P B 2
C24' C 0.1932(2) 0.5377(2) 0.52583(14) 0.0638(6) Uani 0.245(6) 1 d . . P B 2
H24' H 0.191927 0.512382 0.468093 0.077 Uiso 0.245(6) 1 calc R U P B 2
C26' C -0.0156(9) 0.7991(11) 0.6627(7) 0.089(4) Uani 0.245(6) 1 d . . P B 2
H26D H -0.060007 0.835286 0.608977 0.133 Uiso 0.245(6) 1 calc R U P B 2
H26E H 0.019772 0.855096 0.684056 0.133 Uiso 0.245(6) 1 calc R U P B 2
H26F H -0.080995 0.794982 0.706483 0.133 Uiso 0.245(6) 1 calc R U P B 2
C23 C 0.0829(2) 0.6426(3) 0.56419(18) 0.0751(7) Uani 1 1 d . . . . .
H23 H 0.004686 0.689483 0.532887 0.090 Uiso 1 1 calc R U . B 1
C25 C 0.3077(2) 0.4684(2) 0.57286(12) 0.0525(5) Uani 1 1 d . . . . .
H25 H 0.384032 0.395585 0.546646 0.063 Uiso 1 1 calc R U . B 1
C27 C 0.46134(15) 0.62382(14) 0.75887(10) 0.0340(3) Uani 1 1 d . . . . .
C28 C 0.44170(17) 0.69916(16) 0.68369(11) 0.0415(4) Uani 1 1 d . . . . .
H28 H 0.446408 0.662029 0.628693 0.050 Uiso 1 1 calc R U . . .
C29 C 0.41535(18) 0.82831(17) 0.69003(12) 0.0478(4) Uani 1 1 d . . . . .
H29 H 0.401959 0.879192 0.638975 0.057 Uiso 1 1 calc R U . . .
C30 C 0.40828(17) 0.88408(16) 0.76940(12) 0.0446(4) Uani 1 1 d . . . . .
H30 H 0.390601 0.972519 0.772241 0.054 Uiso 1 1 calc R U . . .
C31 C 0.42675(15) 0.81214(15) 0.84492(11) 0.0382(3) Uani 1 1 d . . . . .
C32 C 0.45292(15) 0.68267(14) 0.83815(10) 0.0346(3) Uani 1 1 d . . . . .
H32 H 0.465506 0.632550 0.889512 0.041 Uiso 1 1 calc R U . . .
C33 C 0.4183(2) 0.87237(17) 0.93158(13) 0.0512(4) Uani 1 1 d . . . . .
H33A H 0.333730 0.888326 0.963934 0.077 Uiso 1 1 calc R U . . .
H33B H 0.420857 0.955254 0.922943 0.077 Uiso 1 1 calc R U . . .
H33C H 0.494804 0.812778 0.964356 0.077 Uiso 1 1 calc R U . . .
C34 C 0.68769(14) 0.40585(14) 0.85711(9) 0.0323(3) Uani 1 1 d . . . . .
C35 C 0.69294(17) 0.37968(17) 0.94569(11) 0.0435(4) Uani 1 1 d . . . . .
H35 H 0.643487 0.338949 0.972116 0.052 Uiso 1 1 calc R U . . .
C36 C 0.7702(2) 0.4130(2) 0.99509(13) 0.0582(5) Uani 1 1 d . . . . .
H36 H 0.772967 0.395966 1.055558 0.070 Uiso 1 1 calc R U . . .
C37 C 0.8430(2) 0.4709(2) 0.95690(15) 0.0604(6) Uani 1 1 d . . . . .
H37 H 0.895467 0.493549 0.991637 0.073 Uiso 1 1 calc R U . . .
C38 C 0.84144(17) 0.49694(16) 0.86884(14) 0.0495(5) Uani 1 1 d . . . . .
C39 C 0.76191(15) 0.46451(14) 0.81978(11) 0.0376(3) Uani 1 1 d . . . . .
H39 H 0.758341 0.482898 0.759494 0.045 Uiso 1 1 calc R U . . .
C40 C 0.9211(2) 0.5591(2) 0.8253(2) 0.0736(7) Uani 1 1 d . . . . .
H40A H 0.957385 0.590647 0.869521 0.110 Uiso 1 1 calc R U . . .
H40B H 0.862139 0.632572 0.790051 0.110 Uiso 1 1 calc R U . . .
H40C H 0.995668 0.494407 0.788090 0.110 Uiso 1 1 calc R U . . .
C41 C 0.69540(15) 0.13347(14) 0.82148(9) 0.0325(3) Uani 1 1 d . . . . .
C42 C 0.65677(16) 0.03655(15) 0.83973(11) 0.0386(3) Uani 1 1 d . . . . .
H42 H 0.567556 0.053379 0.830140 0.046 Uiso 1 1 calc R U . . .
C43 C 0.74640(18) -0.08346(16) 0.87153(13) 0.0472(4) Uani 1 1 d . . . . .
H43 H 0.717829 -0.147640 0.884190 0.057 Uiso 1 1 calc R U . . .
C44 C 0.87665(18) -0.11071(17) 0.88501(15) 0.0550(5) Uani 1 1 d . . . . .
H44 H 0.936814 -0.192882 0.907925 0.066 Uiso 1 1 calc R U . . .
C45 C 0.92049(18) -0.01898(17) 0.86533(15) 0.0551(5) Uani 1 1 d . . . . .
C46 C 0.82937(16) 0.10158(16) 0.83351(12) 0.0437(4) Uani 1 1 d . . . . .
H46 H 0.859285 0.164447 0.819452 0.052 Uiso 1 1 calc R U . . .
C47 C 1.0652(2) -0.0509(2) 0.8775(2) 0.0945(10) Uani 1 1 d . . . . .
H47A H 1.107193 -0.129238 0.913164 0.142 Uiso 1 1 calc R U . . .
H47B H 1.066634 0.022596 0.906357 0.142 Uiso 1 1 calc R U . . .
H47C H 1.115235 -0.066771 0.820757 0.142 Uiso 1 1 calc R U . . .

loop_
_atom_site_aniso_label
_atom_site_aniso_U_11
_atom_site_aniso_U_22
_atom_site_aniso_U_33
_atom_site_aniso_U_23
_atom_site_aniso_U_13
_atom_site_aniso_U_12
C1 0.0374(8) 0.0362(7) 0.0316(7) 0.0028(6) -0.0068(6) -0.0207(6)
C2 0.0386(8) 0.0379(8) 0.0346(8) 0.0082(6) -0.0085(6) -0.0199(7)
C3 0.0352(7) 0.0340(7) 0.0321(7) 0.0064(6) -0.0061(6) -0.0176(6)
C4 0.0335(7) 0.0325(7) 0.0287(7) 0.0024(5) -0.0042(5) -0.0172(6)
C5 0.0335(7) 0.0340(7) 0.0297(7) 0.0016(5) -0.0036(5) -0.0183(6)
C6 0.0360(8) 0.0497(9) 0.0315(7) -0.0005(6) -0.0065(6) -0.0219(7)
C7 0.0620(12) 0.0717(13) 0.0409(9) -0.0029(9) 0.0036(8) -0.0413(11)
C8 0.0725(14) 0.0964(17) 0.0456(11) -0.0070(11) 0.0126(10) -0.0517(14)
C9 0.0519(11) 0.0843(15) 0.0400(10) -0.0138(10) 0.0074(8) -0.0261(11)
C10 0.0416(9) 0.0559(11) 0.0447(9) -0.0104(8) -0.0082(7) -0.0155(8)
C11 0.0356(8) 0.0469(9) 0.0385(8) -0.0034(7) -0.0061(6) -0.0168(7)
C12 0.0591(12) 0.0596(12) 0.0765(15) -0.0242(11) 0.0063(11) -0.0219(10)
C13 0.0322(7) 0.0279(7) 0.0387(8) 0.0014(6) -0.0042(6) -0.0133(6)
C14 0.0425(8) 0.0386(8) 0.0406(9) 0.0009(7) -0.0036(7) -0.0181(7)
C15 0.0455(9) 0.0402(9) 0.0422(9) 0.0009(7) 0.0055(7) -0.0159(7)
C16 0.0372(8) 0.0330(8) 0.0564(10) -0.0004(7) 0.0081(7) -0.0140(7)
C17 0.0322(7) 0.0279(7) 0.0589(10) -0.0025(7) -0.0043(7) -0.0117(6)
C18 0.0332(7) 0.0293(7) 0.0429(8) -0.0006(6) -0.0045(6) -0.0125(6)
C19 0.0441(10) 0.0692(13) 0.0628(12) -0.0080(10) -0.0029(9) -0.0313(9)
C20 0.0455(9) 0.0478(9) 0.0485(9) 0.0182(7) -0.0188(7) -0.0296(8)
C21 0.0442(10) 0.0588(12) 0.0692(13) 0.0149(10) -0.0178(9) -0.0215(9)
C22 0.0465(11) 0.0737(15) 0.0937(18) 0.0191(13) -0.0253(11) -0.0187(11)
C24 0.0736(14) 0.0799(15) 0.0583(12) 0.0279(11) -0.0365(11) -0.0500(13)
C26 0.083(2) 0.081(2) 0.0592(18) 0.0111(15) -0.0373(16) -0.0369(18)
C22' 0.0465(11) 0.0737(15) 0.0937(18) 0.0191(13) -0.0253(11) -0.0187(11)
C24' 0.0736(14) 0.0799(15) 0.0583(12) 0.0279(11) -0.0365(11) -0.0500(13)
C26' 0.039(5) 0.100(8) 0.082(7) 0.009(6) -0.013(4) 0.006(5)
C23 0.0575(13) 0.0821(16) 0.0904(18) 0.0335(14) -0.0402(12) -0.0334(12)
C25 0.0601(11) 0.0593(11) 0.0502(10) 0.0186(8) -0.0256(9) -0.0360(10)
C27 0.0304(7) 0.0337(7) 0.0390(8) 0.0084(6) -0.0053(6) -0.0161(6)
C28 0.0428(9) 0.0440(9) 0.0401(8) 0.0137(7) -0.0094(7) -0.0221(7)
C29 0.0483(10) 0.0438(9) 0.0533(10) 0.0233(8) -0.0119(8) -0.0232(8)
C30 0.0392(8) 0.0301(7) 0.0638(11) 0.0119(7) -0.0075(8) -0.0157(7)
C31 0.0294(7) 0.0316(7) 0.0512(9) 0.0031(6) -0.0013(6) -0.0126(6)
C32 0.0322(7) 0.0311(7) 0.0391(8) 0.0080(6) -0.0032(6) -0.0140(6)
C33 0.0556(11) 0.0384(9) 0.0595(11) -0.0056(8) -0.0014(9) -0.0219(8)
C34 0.0315(7) 0.0284(7) 0.0353(7) -0.0010(6) -0.0062(6) -0.0121(6)
C35 0.0445(9) 0.0476(9) 0.0365(8) 0.0004(7) -0.0075(7) -0.0192(8)
C36 0.0546(11) 0.0665(13) 0.0463(10) -0.0091(9) -0.0185(9) -0.0199(10)
C37 0.0472(10) 0.0553(11) 0.0769(14) -0.0204(10) -0.0216(10) -0.0189(9)
C38 0.0334(8) 0.0293(8) 0.0842(14) -0.0102(8) -0.0086(8) -0.0123(7)
C39 0.0336(7) 0.0298(7) 0.0485(9) -0.0007(6) -0.0038(6) -0.0139(6)
C40 0.0492(11) 0.0434(10) 0.138(2) -0.0048(12) -0.0075(12) -0.0293(9)
C41 0.0338(7) 0.0307(7) 0.0333(7) -0.0005(6) -0.0045(6) -0.0150(6)
C42 0.0355(8) 0.0342(8) 0.0489(9) 0.0022(7) -0.0080(7) -0.0180(6)
C43 0.0440(9) 0.0316(8) 0.0691(12) 0.0057(7) -0.0093(8) -0.0196(7)
C44 0.0425(9) 0.0302(8) 0.0893(15) 0.0104(8) -0.0174(9) -0.0134(7)
C45 0.0354(9) 0.0365(9) 0.0929(15) 0.0055(9) -0.0147(9) -0.0153(7)
C46 0.0360(8) 0.0332(8) 0.0642(11) 0.0012(7) -0.0039(7) -0.0181(7)
C47 0.0419(11) 0.0517(12) 0.194(3) 0.0304(16) -0.0384(15) -0.0226(10)

loop_
_atom_type_symbol
_atom_type_description
_atom_type_scat_dispersion_real
_atom_type_scat_dispersion_imag
_atom_type_scat_source
C C 0.0033 0.0016 'International Tables Vol C Tables 4.2.6.8 and 6.1.1.4'
H H 0.0000 0.0000 'International Tables Vol C Tables 4.2.6.8 and 6.1.1.4'

loop_
_geom_angle_atom_site_label_1
_geom_angle_atom_site_label_2
_geom_angle_atom_site_label_3
_geom_angle
_geom_angle_site_symmetry_1
_geom_angle_site_symmetry_3
_geom_angle_publ_flag
C13 C1 C5 113.87(12) . . ?
C13 C1 C2 105.93(12) . . ?
C5 C1 C2 102.09(11) . . ?
C13 C1 C6 116.21(12) . . ?
C5 C1 C6 105.10(12) . . ?
C2 C1 C6 112.88(12) . . ?
C3 C2 C20 126.80(14) . . ?
C3 C2 C1 109.67(13) . . ?
C20 C2 C1 123.06(13) . . ?
C2 C3 C4 109.18(13) . . ?
C2 C3 C27 127.50(13) . . ?
C4 C3 C27 123.32(13) . . ?
C5 C4 C34 128.20(13) . . ?
C5 C4 C3 110.07(12) . . ?
C34 C4 C3 121.71(12) . . ?
C4 C5 C41 127.78(13) . . ?
C4 C5 C1 108.96(12) . . ?
C41 C5 C1 122.93(12) . . ?
C11 C6 C7 118.58(16) . . ?
C11 C6 C1 122.49(14) . . ?
C7 C6 C1 118.48(15) . . ?
C8 C7 C6 120.4(2) . . ?
C8 C7 H7 119.8 . . ?
C6 C7 H7 119.8 . . ?
C9 C8 C7 120.0(2) . . ?
C9 C8 H8 120.0 . . ?
C7 C8 H8 120.0 . . ?
C8 C9 C10 121.00(18) . . ?
C8 C9 H9 119.5 . . ?
C10 C9 H9 119.5 . . ?
C9 C10 C11 118.53(18) . . ?
C9 C10 C12 121.25(18) . . ?
C11 C10 C12 120.22(19) . . ?
C6 C11 C10 121.46(17) . . ?
C6 C11 H11 119.3 . . ?
C10 C11 H11 119.3 . . ?
C10 C12 H12A 109.5 . . ?
C10 C12 H12B 109.5 . . ?
H12A C12 H12B 109.5 . . ?
C10 C12 H12C 109.5 . . ?
H12A C12 H12C 109.5 . . ?
H12B C12 H12C 109.5 . . ?
C14 C13 C18 118.03(14) . . ?
C14 C13 C1 120.42(13) . . ?
C18 C13 C1 121.33(13) . . ?
C15 C14 C13 120.81(16) . . ?
C15 C14 H14 119.6 . . ?
C13 C14 H14 119.6 . . ?
C16 C15 C14 120.28(16) . . ?
C16 C15 H15 119.9 . . ?
C14 C15 H15 119.9 . . ?
C15 C16 C17 120.68(16) . . ?
C15 C16 H16 119.7 . . ?
C17 C16 H16 119.7 . . ?
C16 C17 C18 118.86(15) . . ?
C16 C17 C19 120.88(16) . . ?
C18 C17 C19 120.25(16) . . ?
C13 C18 C17 121.26(15) . . ?
C13 C18 H18 119.4 . . ?
C17 C18 H18 119.4 . . ?
C17 C19 H19A 109.5 . . ?
C17 C19 H19B 109.5 . . ?
H19A C19 H19B 109.5 . . ?
C17 C19 H19C 109.5 . . ?
H19A C19 H19C 109.5 . . ?
H19B C19 H19C 109.5 . . ?
C25 C20 C21 118.07(17) . . ?
C25 C20 C2 122.02(17) . . ?
C21 C20 C2 119.91(16) . . ?
C22' C21 C20 120.9(2) . . ?
C22 C21 C20 120.9(2) . . ?
C22 C21 H21 119.5 . . ?
C20 C21 H21 119.5 . . ?
C23 C22 C21 120.0(2) . . ?
C23 C22 H22 120.0 . . ?
C21 C22 H22 120.0 . . ?
C23 C24 C25 119.2(2) . . ?
C23 C24 C26 118.9(2) . . ?
C25 C24 C26 121.9(2) . . ?
C24 C26 H26A 109.5 . . ?
C24 C26 H26B 109.5 . . ?
H26A C26 H26B 109.5 . . ?
C24 C26 H26C 109.5 . . ?
H26A C26 H26C 109.5 . . ?
H26B C26 H26C 109.5 . . ?
C26' C22' C23 109.7(5) . . ?
C26' C22' C21 128.4(6) . . ?
C23 C22' C21 120.0(2) . . ?
C23 C24' C25 119.2(2) . . ?
C23 C24' H24' 120.4 . . ?
C25 C24' H24' 120.4 . . ?
C22' C26' H26D 109.5 . . ?
C22' C26' H26E 109.5 . . ?
H26D C26' H26E 109.5 . . ?
C22' C26' H26F 109.5 . . ?
H26D C26' H26F 109.5 . . ?
H26E C26' H26F 109.5 . . ?
C24 C23 C22 120.68(19) . . ?
C24' C23 C22' 120.68(19) . . ?
C24 C23 H23 119.7 . . ?
C22 C23 H23 119.7 . . ?
C20 C25 C24' 121.1(2) . . ?
C20 C25 C24 121.1(2) . . ?
C20 C25 H25 119.5 . . ?
C24 C25 H25 119.5 . . ?
C32 C27 C28 118.13(14) . . ?
C32 C27 C3 120.60(13) . . ?
C28 C27 C3 121.27(14) . . ?
C29 C28 C27 119.64(16) . . ?
C29 C28 H28 120.2 . . ?
C27 C28 H28 120.2 . . ?
C30 C29 C28 121.07(15) . . ?
C30 C29 H29 119.5 . . ?
C28 C29 H29 119.5 . . ?
C29 C30 C31 120.60(15) . . ?
C29 C30 H30 119.7 . . ?
C31 C30 H30 119.7 . . ?
C30 C31 C32 118.05(16) . . ?
C30 C31 C33 120.92(15) . . ?
C32 C31 C33 121.02(15) . . ?
C31 C32 C27 122.51(14) . . ?
C31 C32 H32 118.7 . . ?
C27 C32 H32 118.7 . . ?
C31 C33 H33A 109.5 . . ?
C31 C33 H33B 109.5 . . ?
H33A C33 H33B 109.5 . . ?
C31 C33 H33C 109.5 . . ?
H33A C33 H33C 109.5 . . ?
H33B C33 H33C 109.5 . . ?
C39 C34 C35 118.94(14) . . ?
C39 C34 C4 119.91(13) . . ?
C35 C34 C4 121.04(14) . . ?
C36 C35 C34 119.97(18) . . ?
C36 C35 H35 120.0 . . ?
C34 C35 H35 120.0 . . ?
C37 C36 C35 120.20(19) . . ?
C37 C36 H36 119.9 . . ?
C35 C36 H36 119.9 . . ?
C36 C37 C38 121.38(17) . . ?
C36 C37 H37 119.3 . . ?
C38 C37 H37 119.3 . . ?
C37 C38 C39 118.00(17) . . ?
C37 C38 C40 122.45(19) . . ?
C39 C38 C40 119.5(2) . . ?
C34 C39 C38 121.50(16) . . ?
C34 C39 H39 119.3 . . ?
C38 C39 H39 119.3 . . ?
C38 C40 H40A 109.5 . . ?
C38 C40 H40B 109.5 . . ?
H40A C40 H40B 109.5 . . ?
C38 C40 H40C 109.5 . . ?
H40A C40 H40C 109.5 . . ?
H40B C40 H40C 109.5 . . ?
C42 C41 C46 117.05(14) . . ?
C42 C41 C5 121.82(13) . . ?
C46 C41 C5 121.13(13) . . ?
C43 C42 C41 121.02(15) . . ?
C43 C42 H42 119.5 . . ?
C41 C42 H42 119.5 . . ?
C44 C43 C42 120.57(16) . . ?
C44 C43 H43 119.7 . . ?
C42 C43 H43 119.7 . . ?
C43 C44 C45 120.36(16) . . ?
C43 C44 H44 119.8 . . ?
C45 C44 H44 119.8 . . ?
C44 C45 C46 118.58(16) . . ?
C44 C45 C47 120.23(17) . . ?
C46 C45 C47 121.19(17) . . ?
C45 C46 C41 122.36(15) . . ?
C45 C46 H46 118.8 . . ?
C41 C46 H46 118.8 . . ?
C45 C47 H47A 109.5 . . ?
C45 C47 H47B 109.5 . . ?
H47A C47 H47B 109.5 . . ?
C45 C47 H47C 109.5 . . ?
H47A C47 H47C 109.5 . . ?
H47B C47 H47C 109.5 . . ?

loop_
_geom_bond_atom_site_label_1
_geom_bond_atom_site_label_2
_geom_bond_distance
_geom_bond_site_symmetry_2
_geom_bond_publ_flag
C1 C13 1.537(2) . ?
C1 C5 1.538(2) . ?
C1 C2 1.538(2) . ?
C1 C6 1.544(2) . ?
C2 C3 1.350(2) . ?
C2 C20 1.486(2) . ?
C3 C4 1.484(2) . ?
C3 C27 1.485(2) . ?
C4 C5 1.354(2) . ?
C4 C34 1.4825(19) . ?
C5 C41 1.482(2) . ?
C6 C11 1.383(2) . ?
C6 C7 1.396(2) . ?
C7 C8 1.388(3) . ?
C7 H7 0.9500 . ?
C8 C9 1.376(3) . ?
C8 H8 0.9500 . ?
C9 C10 1.382(3) . ?
C9 H9 0.9500 . ?
C10 C11 1.400(2) . ?
C10 C12 1.492(3) . ?
C11 H11 0.9500 . ?
C12 H12A 0.9800 . ?
C12 H12B 0.9800 . ?
C12 H12C 0.9800 . ?
C13 C14 1.393(2) . ?
C13 C18 1.395(2) . ?
C14 C15 1.390(2) . ?
C14 H14 0.9500 . ?
C15 C16 1.374(3) . ?
C15 H15 0.9500 . ?
C16 C17 1.382(3) . ?
C16 H16 0.9500 . ?
C17 C18 1.405(2) . ?
C17 C19 1.501(2) . ?
C18 H18 0.9500 . ?
C19 H19A 0.9800 . ?
C19 H19B 0.9800 . ?
C19 H19C 0.9800 . ?
C20 C25 1.392(3) . ?
C20 C21 1.393(3) . ?
C21 C22' 1.384(3) . ?
C21 C22 1.384(3) . ?
C21 H21 0.9500 . ?
C22 C23 1.376(4) . ?
C22 H22 0.9500 . ?
C24 C23 1.374(4) . ?
C24 C25 1.401(3) . ?
C24 C26 1.470(4) . ?
C26 H26A 0.9800 . ?
C26 H26B 0.9800 . ?
C26 H26C 0.9800 . ?
C22' C26' 1.320(10) . ?
C22' C23 1.376(4) . ?
C24' C23 1.374(4) . ?
C24' C25 1.401(3) . ?
C24' H24' 0.9500 . ?
C26' H26D 0.9800 . ?
C26' H26E 0.9800 . ?
C26' H26F 0.9800 . ?
C23 H23 0.9500 . ?
C25 H25 0.9500 . ?
C27 C32 1.394(2) . ?
C27 C28 1.401(2) . ?
C28 C29 1.388(2) . ?
C28 H28 0.9500 . ?
C29 C30 1.382(3) . ?
C29 H29 0.9500 . ?
C30 C31 1.386(2) . ?
C30 H30 0.9500 . ?
C31 C32 1.393(2) . ?
C31 C33 1.503(2) . ?
C32 H32 0.9500 . ?
C33 H33A 0.9800 . ?
C33 H33B 0.9800 . ?
C33 H33C 0.9800 . ?
C34 C39 1.391(2) . ?
C34 C35 1.394(2) . ?
C35 C36 1.383(2) . ?
C35 H35 0.9500 . ?
C36 C37 1.377(3) . ?
C36 H36 0.9500 . ?
C37 C38 1.386(3) . ?
C37 H37 0.9500 . ?
C38 C39 1.394(2) . ?
C38 C40 1.505(3) . ?
C39 H39 0.9500 . ?
C40 H40A 0.9800 . ?
C40 H40B 0.9800 . ?
C40 H40C 0.9800 . ?
C41 C42 1.398(2) . ?
C41 C46 1.398(2) . ?
C42 C43 1.383(2) . ?
C42 H42 0.9500 . ?
C43 C44 1.376(2) . ?
C43 H43 0.9500 . ?
C44 C45 1.385(3) . ?
C44 H44 0.9500 . ?
C45 C46 1.392(2) . ?
C45 C47 1.514(3) . ?
C46 H46 0.9500 . ?
C47 H47A 0.9800 . ?
C47 H47B 0.9800 . ?
C47 H47C 0.9800 . ?

loop_
_geom_torsion_atom_site_label_1
_geom_torsion_atom_site_label_2
_geom_torsion_atom_site_label_3
_geom_torsion_atom_site_label_4
_geom_torsion
_geom_torsion_site_symmetry_1
_geom_torsion_site_symmetry_2
_geom_torsion_site_symmetry_3
_geom_torsion_site_symmetry_4
_geom_torsion_publ_flag
C13 C1 C2 C3 118.97(14) . . . . ?
C5 C1 C2 C3 -0.47(16) . . . . ?
C6 C1 C2 C3 -112.78(15) . . . . ?
C13 C1 C2 C20 -53.60(19) . . . . ?
C5 C1 C2 C20 -173.04(15) . . . . ?
C6 C1 C2 C20 74.65(19) . . . . ?
C20 C2 C3 C4 173.60(15) . . . . ?
C1 C2 C3 C4 1.38(17) . . . . ?
C20 C2 C3 C27 -5.6(3) . . . . ?
C1 C2 C3 C27 -177.80(14) . . . . ?
C2 C3 C4 C5 -1.89(18) . . . . ?
C27 C3 C4 C5 177.33(13) . . . . ?
C2 C3 C4 C34 176.77(14) . . . . ?
C27 C3 C4 C34 -4.0(2) . . . . ?
C34 C4 C5 C41 -3.5(3) . . . . ?
C3 C4 C5 C41 175.10(14) . . . . ?
C34 C4 C5 C1 -177.01(14) . . . . ?
C3 C4 C5 C1 1.53(16) . . . . ?
C13 C1 C5 C4 -114.38(14) . . . . ?
C2 C1 C5 C4 -0.69(15) . . . . ?
C6 C1 C5 C4 117.32(13) . . . . ?
C13 C1 C5 C41 71.68(18) . . . . ?
C2 C1 C5 C41 -174.63(13) . . . . ?
C6 C1 C5 C41 -56.62(17) . . . . ?
C13 C1 C6 C11 -28.0(2) . . . . ?
C5 C1 C6 C11 98.83(16) . . . . ?
C2 C1 C6 C11 -150.73(14) . . . . ?
C13 C1 C6 C7 159.72(15) . . . . ?
C5 C1 C6 C7 -73.40(18) . . . . ?
C2 C1 C6 C7 37.0(2) . . . . ?
C11 C6 C7 C8 -0.4(3) . . . . ?
C1 C6 C7 C8 172.15(18) . . . . ?
C6 C7 C8 C9 0.1(3) . . . . ?
C7 C8 C9 C10 0.6(3) . . . . ?
C8 C9 C10 C11 -1.1(3) . . . . ?
C8 C9 C10 C12 178.9(2) . . . . ?
C7 C6 C11 C10 -0.1(2) . . . . ?
C1 C6 C11 C10 -172.31(14) . . . . ?
C9 C10 C11 C6 0.8(3) . . . . ?
C12 C10 C11 C6 -179.22(17) . . . . ?
C5 C1 C13 C14 22.58(19) . . . . ?
C2 C1 C13 C14 -88.80(16) . . . . ?
C6 C1 C13 C14 144.96(14) . . . . ?
C5 C1 C13 C18 -162.89(13) . . . . ?
C2 C1 C13 C18 85.73(16) . . . . ?
C6 C1 C13 C18 -40.51(19) . . . . ?
C18 C13 C14 C15 3.0(2) . . . . ?
C1 C13 C14 C15 177.70(14) . . . . ?
C13 C14 C15 C16 -1.5(2) . . . . ?
C14 C15 C16 C17 -0.9(3) . . . . ?
C15 C16 C17 C18 1.7(2) . . . . ?
C15 C16 C17 C19 -179.21(16) . . . . ?
C14 C13 C18 C17 -2.1(2) . . . . ?
C1 C13 C18 C17 -176.80(13) . . . . ?
C16 C17 C18 C13 -0.2(2) . . . . ?
C19 C17 C18 C13 -179.25(15) . . . . ?
C3 C2 C20 C25 132.11(19) . . . . ?
C1 C2 C20 C25 -56.6(2) . . . . ?
C3 C2 C20 C21 -48.2(2) . . . . ?
C1 C2 C20 C21 123.03(18) . . . . ?
C25 C20 C21 C22' -0.4(3) . . . . ?
C2 C20 C21 C22' 179.88(19) . . . . ?
C25 C20 C21 C22 -0.4(3) . . . . ?
C2 C20 C21 C22 179.88(19) . . . . ?
C20 C21 C22 C23 0.8(4) . . . . ?
C20 C21 C22' C26' -161.8(8) . . . . ?
C20 C21 C22' C23 0.8(4) . . . . ?
C25 C24' C23 C22' 0.6(3) . . . . ?
C25 C24 C23 C22 0.6(3) . . . . ?
C26 C24 C23 C22 -177.2(3) . . . . ?
C21 C22 C23 C24 -0.9(4) . . . . ?
C26' C22' C23 C24' 164.7(6) . . . . ?
C21 C22' C23 C24' -0.9(4) . . . . ?
C21 C20 C25 C24' 0.2(3) . . . . ?
C2 C20 C25 C24' 179.83(16) . . . . ?
C21 C20 C25 C24 0.2(3) . . . . ?
C2 C20 C25 C24 179.83(16) . . . . ?
C23 C24' C25 C20 -0.2(3) . . . . ?
C23 C24 C25 C20 -0.2(3) . . . . ?
C26 C24 C25 C20 177.5(2) . . . . ?
C2 C3 C27 C32 135.49(17) . . . . ?
C4 C3 C27 C32 -43.6(2) . . . . ?
C2 C3 C27 C28 -45.4(2) . . . . ?
C4 C3 C27 C28 135.51(16) . . . . ?
C32 C27 C28 C29 0.3(2) . . . . ?
C3 C27 C28 C29 -178.84(15) . . . . ?
C27 C28 C29 C30 0.1(3) . . . . ?
C28 C29 C30 C31 -0.3(3) . . . . ?
C29 C30 C31 C32 0.2(2) . . . . ?
C29 C30 C31 C33 -179.59(16) . . . . ?
C30 C31 C32 C27 0.2(2) . . . . ?
C33 C31 C32 C27 179.96(15) . . . . ?
C28 C27 C32 C31 -0.4(2) . . . . ?
C3 C27 C32 C31 178.72(14) . . . . ?
C5 C4 C34 C39 123.71(17) . . . . ?
C3 C4 C34 C39 -54.7(2) . . . . ?
C5 C4 C34 C35 -60.1(2) . . . . ?
C3 C4 C34 C35 121.50(16) . . . . ?
C39 C34 C35 C36 0.6(2) . . . . ?
C4 C34 C35 C36 -175.67(15) . . . . ?
C34 C35 C36 C37 -0.6(3) . . . . ?
C35 C36 C37 C38 -0.2(3) . . . . ?
C36 C37 C38 C39 1.0(3) . . . . ?
C36 C37 C38 C40 -179.45(18) . . . . ?
C35 C34 C39 C38 0.3(2) . . . . ?
C4 C34 C39 C38 176.55(14) . . . . ?
C37 C38 C39 C34 -1.0(2) . . . . ?
C40 C38 C39 C34 179.37(15) . . . . ?
C4 C5 C41 C42 149.50(16) . . . . ?
C1 C5 C41 C42 -37.8(2) . . . . ?
C4 C5 C41 C46 -30.9(2) . . . . ?
C1 C5 C41 C46 141.83(16) . . . . ?
C46 C41 C42 C43 2.5(2) . . . . ?
C5 C41 C42 C43 -177.89(15) . . . . ?
C41 C42 C43 C44 -0.8(3) . . . . ?
C42 C43 C44 C45 -1.2(3) . . . . ?
C43 C44 C45 C46 1.3(3) . . . . ?
C43 C44 C45 C47 -178.0(2) . . . . ?
C44 C45 C46 C41 0.6(3) . . . . ?
C47 C45 C46 C41 179.8(2) . . . . ?
C42 C41 C46 C45 -2.4(3) . . . . ?
C5 C41 C46 C45 177.98(17) . . . . ?
